data_7151040
loop_
_publ_author_name
'Waller, David L.'
'Stephenson, Corey R. J.'
'Wipf, Peter'

_publ_section_title
;
 Spiroketals via oxidative rearrangement of enol ethers.
;
_journal_issue 1
_journal_name_full 'Organic &amp; biomolecular chemistry'
_journal_page_first 58
_journal_page_last 60
_journal_paper_doi 10.1039/b612992g
_journal_volume 5
_journal_year 2007
_chemical_formula_sum 'C9 H12 O5'
_chemical_formula_weight 200.19
_chemical_melting_point ?
_chemical_name_common
;
(1R*,3S*,6R*)-methyl-2,2-dimethyl-5-oxo-4,7-
dioxabicyclo(4.1.0) heptane-3-carboxylate
;
_chemical_name_systematic
;
(1R*,3S*,6R*)-methyl-2,2-dimethyl-5-oxo-4,7-dioxabicyclo[4.1.0]
heptane-3-carboxylate
;
_space_group_IT_number 15
_symmetry_cell_setting monoclinic
_symmetry_Int_Tables_number 15
_symmetry_space_group_name_Hall '-C 2yc'
_symmetry_space_group_name_H-M 'C 1 2/c 1'
_atom_sites_solution_hydrogens geom
_atom_sites_solution_primary direct
_atom_sites_solution_secondary difmap
_cell_angle_alpha 90.00
_cell_angle_beta 104.129(18)
_cell_angle_gamma 90.00
_cell_formula_units_Z 8
_cell_length_a 25.345(17)
_cell_length_b 6.038(4)
_cell_length_c 12.627(10)
_cell_measurement_temperature 295(2)
_cell_volume 1874(2)
_computing_cell_refinement 'Bruker SMART'
_computing_data_collection 'Bruker SMART'
_computing_data_reduction 'Bruker SAINT'
_computing_molecular_graphics 'Bruker SHELXTL'
_computing_publication_material 'Bruker SHELXTL'
_computing_structure_refinement 'SHELXL-97 (Sheldrick, 1997)'
_computing_structure_solution 'SHELXS-97 (Sheldrick, 1990)'
_diffrn_ambient_temperature 295(2)
_diffrn_measured_fraction_theta_full 0.999
_diffrn_measured_fraction_theta_max 0.999
_diffrn_measurement_device_type 'Bruker AXS Smart CCD'
_diffrn_radiation_monochromator graphite
_diffrn_radiation_source 'fine-focus sealed tube'
_diffrn_radiation_type MoK\a
_diffrn_radiation_wavelength 0.71073
_diffrn_reflns_av_R_equivalents 0.2741
_diffrn_reflns_av_sigmaI/netI 0.2339
_diffrn_reflns_limit_h_max 25
_diffrn_reflns_limit_h_min -30
_diffrn_reflns_limit_k_max 7
_diffrn_reflns_limit_k_min -6
_diffrn_reflns_limit_l_max 15
_diffrn_reflns_limit_l_min -15
_diffrn_reflns_number 4776
_diffrn_reflns_theta_full 25.00
_diffrn_reflns_theta_max 25.00
_diffrn_reflns_theta_min 1.66
_exptl_absorpt_coefficient_mu 0.117
_exptl_absorpt_correction_T_max 0.9861
_exptl_absorpt_correction_T_min 0.9680
_exptl_absorpt_correction_type multi-scan
_exptl_absorpt_process_details 'Bruker AXS Sadabs program'
_exptl_crystal_colour white
_exptl_crystal_density_diffrn 1.419
_exptl_crystal_density_method 'not measured'
_exptl_crystal_description needle
_exptl_crystal_F_000 848
_exptl_crystal_preparation ethylacetate/hexanes
_exptl_crystal_size_max 0.28
_exptl_crystal_size_mid 0.18
_exptl_crystal_size_min 0.12
_refine_diff_density_max 0.406
_refine_diff_density_min -0.398
_refine_diff_density_rms 0.107
_refine_ls_extinction_method none
_refine_ls_goodness_of_fit_ref 1.132
_refine_ls_hydrogen_treatment constr
_refine_ls_matrix_type full
_refine_ls_number_parameters 130
_refine_ls_number_reflns 1647
_refine_ls_number_restraints 0
_refine_ls_restrained_S_all 1.132
_refine_ls_R_factor_all 0.1859
_refine_ls_R_factor_gt 0.1225
_refine_ls_shift/su_max 0.000
_refine_ls_shift/su_mean 0.000
_refine_ls_structure_factor_coef Fsqd
_refine_ls_weighting_details 'calc w=1/[\s^2^(Fo^2^)+(0.1045P)^2^+0.0000P] where P=(Fo^2^+2Fc^2^)/3'
_refine_ls_weighting_scheme calc
_refine_ls_wR_factor_gt 0.2742
_refine_ls_wR_factor_ref 0.3053
_reflns_number_gt 934
_reflns_number_total 1647
_reflns_threshold_expression >2sigma(I)
_cod_data_source_file b612992g.txt
_cod_data_source_block compound9
_cod_depositor_comments
;
The following automatic conversions were performed:

'_chemical_melting_point' value 'nd' was changed to '?' - the value
is undefined or not given.

Automatic conversion script
Id: cif_fix_values 1646 2011-03-28 12:23:43Z adriana 
;
_cod_original_sg_symbol_H-M 'C 2/c'
_cod_original_formula_sum C9H12O5
_cod_database_code 7151040

loop_
_symmetry_equiv_pos_site_id
_symmetry_equiv_pos_as_xyz
1 x,y,z
2 -x,y,1/2-z
3 1/2+x,1/2+y,z
4 1/2-x,1/2+y,1/2-z
5 -x,-y,-z
6 x,-y,1/2+z
7 1/2-x,1/2-y,-z
8 1/2+x,1/2-y,1/2+z

loop_
_atom_site_label
_atom_site_type_symbol
_atom_site_fract_x
_atom_site_fract_y
_atom_site_fract_z
_atom_site_U_iso_or_equiv
_atom_site_adp_type
_atom_site_occupancy
_atom_site_symmetry_multiplicity
_atom_site_calc_flag
_atom_site_refinement_flags
_atom_site_disorder_assembly
_atom_site_disorder_group
O1 O 0.1875(2) -0.1574(8) 0.5239(4) 0.0437(14) Uani 1 1 d . . .
C1 C 0.1822(3) 0.0000(12) 0.4631(5) 0.0367(17) Uani 1 1 d . . .
O2 O 0.23788(17) 0.2448(8) 0.3728(4) 0.0388(13) Uani 1 1 d . . .
C2 C 0.2157(3) 0.0322(12) 0.3833(5) 0.0344(17) Uani 1 1 d . . .
H2 H 0.2382 -0.0942 0.3732 0.041 Uiso 1 1 calc R . .
O3 O 0.14306(18) 0.1441(8) 0.4633(3) 0.0358(13) Uani 1 1 d . . .
C3 C 0.1942(3) 0.1664(12) 0.2866(5) 0.0343(17) Uani 1 1 d . . .
H3 H 0.2034 0.1202 0.2189 0.041 Uiso 1 1 calc R . .
C4 C 0.1397(2) 0.2796(10) 0.2755(5) 0.0250(15) Uani 1 1 d . . .
O4 O 0.0437(2) 0.3109(9) 0.4097(6) 0.070(2) Uani 1 1 d . . .
O5 O 0.07786(18) 0.6390(7) 0.3879(4) 0.0390(13) Uani 1 1 d . . .
C5 C 0.1350(2) 0.3394(10) 0.3924(5) 0.0271(15) Uani 1 1 d . . .
H5 H 0.1623 0.4515 0.4236 0.033 Uiso 1 1 calc R . .
C6 C 0.1405(3) 0.4928(12) 0.2108(6) 0.046(2) Uani 1 1 d . . .
H6A H 0.1687 0.5885 0.2505 0.070 Uiso 1 1 calc R . .
H6B H 0.1060 0.5660 0.2001 0.070 Uiso 1 1 calc R . .
H6C H 0.1473 0.4578 0.1411 0.070 Uiso 1 1 calc R . .
C7 C 0.0958(3) 0.1207(12) 0.2174(6) 0.0391(18) Uani 1 1 d . . .
H7A H 0.1048 0.0651 0.1527 0.059 Uiso 1 1 calc R . .
H7B H 0.0615 0.1969 0.1975 0.059 Uiso 1 1 calc R . .
H7C H 0.0932 -0.0006 0.2650 0.059 Uiso 1 1 calc R . .
C8 C 0.0798(3) 0.4208(11) 0.3980(5) 0.0295(15) Uani 1 1 d . . .
C9 C 0.0281(3) 0.7423(14) 0.4022(7) 0.051(2) Uani 1 1 d . . .
H9A H -0.0017 0.7021 0.3424 0.077 Uiso 1 1 calc R . .
H9B H 0.0324 0.9003 0.4041 0.077 Uiso 1 1 calc R . .
H9C H 0.0209 0.6926 0.4695 0.077 Uiso 1 1 calc R . .

loop_
_atom_site_aniso_label
_atom_site_aniso_U_11
_atom_site_aniso_U_22
_atom_site_aniso_U_33
_atom_site_aniso_U_23
_atom_site_aniso_U_13
_atom_site_aniso_U_12
O1 0.042(3) 0.041(3) 0.047(3) 0.016(2) 0.009(2) 0.009(2)
C1 0.038(4) 0.043(4) 0.027(4) -0.003(3) 0.003(3) 0.004(4)
O2 0.022(2) 0.053(3) 0.043(3) 0.004(2) 0.010(2) -0.006(2)
C2 0.031(3) 0.041(4) 0.031(4) 0.002(3) 0.007(3) 0.007(3)
O3 0.039(3) 0.038(3) 0.033(3) 0.005(2) 0.012(2) 0.001(2)
C3 0.025(3) 0.057(5) 0.023(3) 0.003(3) 0.010(3) 0.005(3)
C4 0.024(3) 0.030(4) 0.022(3) -0.003(3) 0.008(3) -0.004(3)
O4 0.037(3) 0.050(4) 0.138(6) -0.009(3) 0.046(4) -0.010(3)
O5 0.027(3) 0.032(3) 0.065(3) 0.001(2) 0.022(2) 0.003(2)
C5 0.023(3) 0.026(3) 0.033(4) 0.003(3) 0.008(3) 0.000(3)
C6 0.045(4) 0.048(5) 0.052(5) 0.015(4) 0.024(4) 0.018(4)
C7 0.041(4) 0.040(4) 0.035(4) -0.007(3) 0.005(3) 0.000(4)
C8 0.031(4) 0.027(4) 0.034(4) -0.006(3) 0.016(3) -0.005(3)
C9 0.046(5) 0.046(4) 0.069(6) 0.000(4) 0.026(4) 0.020(4)

loop_
_geom_angle_atom_site_label_1
_geom_angle_atom_site_label_2
_geom_angle_atom_site_label_3
_geom_angle
_geom_angle_site_symmetry_1
_geom_angle_site_symmetry_3
_geom_angle_publ_flag
O1 C1 O3 118.9(6) . . ?
O1 C1 C2 122.9(7) . . ?
O3 C1 C2 118.1(6) . . ?
C2 O2 C3 61.4(4) . . ?
O2 C2 C3 59.7(4) . . ?
O2 C2 C1 119.2(6) . . ?
C3 C2 C1 119.0(6) . . ?
O2 C2 H2 115.8 . . ?
C3 C2 H2 115.8 . . ?
C1 C2 H2 115.8 . . ?
C1 O3 C5 121.5(5) . . ?
O2 C3 C2 58.9(4) . . ?
O2 C3 C4 116.0(5) . . ?
C2 C3 C4 118.3(5) . . ?
O2 C3 H3 116.9 . . ?
C2 C3 H3 116.9 . . ?
C4 C3 H3 116.9 . . ?
C3 C4 C7 107.7(5) . . ?
C3 C4 C6 107.4(5) . . ?
C7 C4 C6 112.2(5) . . ?
C3 C4 C5 107.3(5) . . ?
C7 C4 C5 112.9(5) . . ?
C6 C4 C5 109.1(5) . . ?
C8 O5 C9 115.3(5) . . ?
O3 C5 C8 103.2(5) . . ?
O3 C5 C4 111.2(5) . . ?
C8 C5 C4 114.3(5) . . ?
O3 C5 H5 109.3 . . ?
C8 C5 H5 109.3 . . ?
C4 C5 H5 109.3 . . ?
C4 C6 H6A 109.5 . . ?
C4 C6 H6B 109.5 . . ?
H6A C6 H6B 109.5 . . ?
C4 C6 H6C 109.5 . . ?
H6A C6 H6C 109.5 . . ?
H6B C6 H6C 109.5 . . ?
C4 C7 H7A 109.5 . . ?
C4 C7 H7B 109.5 . . ?
H7A C7 H7B 109.5 . . ?
C4 C7 H7C 109.5 . . ?
H7A C7 H7C 109.5 . . ?
H7B C7 H7C 109.5 . . ?
O4 C8 O5 124.4(6) . . ?
O4 C8 C5 126.0(6) . . ?
O5 C8 C5 109.6(5) . . ?
O5 C9 H9A 109.5 . . ?
O5 C9 H9B 109.5 . . ?
H9A C9 H9B 109.5 . . ?
O5 C9 H9C 109.5 . . ?
H9A C9 H9C 109.5 . . ?
H9B C9 H9C 109.5 . . ?

loop_
_geom_bond_atom_site_label_1
_geom_bond_atom_site_label_2
_geom_bond_distance
_geom_bond_site_symmetry_2
_geom_bond_publ_flag
O1 C1 1.208(8) . ?
C1 O3 1.320(8) . ?
C1 C2 1.480(10) . ?
O2 C2 1.421(8) . ?
O2 C3 1.432(8) . ?
C2 C3 1.456(9) . ?
C2 H2 0.9800 . ?
O3 C5 1.465(8) . ?
C3 C4 1.515(9) . ?
C3 H3 0.9800 . ?
C4 C7 1.517(9) . ?
C4 C6 1.527(9) . ?
C4 C5 1.553(8) . ?
O4 C8 1.169(8) . ?
O5 C8 1.323(8) . ?
O5 C9 1.456(8) . ?
C5 C8 1.499(9) . ?
C5 H5 0.9800 . ?
C6 H6A 0.9600 . ?
C6 H6B 0.9600 . ?
C6 H6C 0.9600 . ?
C7 H7A 0.9600 . ?
C7 H7B 0.9600 . ?
C7 H7C 0.9600 . ?
C9 H9A 0.9600 . ?
C9 H9B 0.9600 . ?
C9 H9C 0.9600 . ?
